data_8107051
loop_
_publ_author_name
'Al-Alshaikh, Monirah A.'
'Ghabbour, Hazem A.'
'Abuelizz, Hatem A.'
'Alruqi, Obaid S.'
'El-Emam, Ali A.'

_publ_section_title
;
 Crystal structure of
 3-(adamantan-1-yl)-1-[(4-benzylpiperazin-1-yl)methyl]-4-[(E)-(2,6-difluorobenzylidene)amino]-1H-1,2,4-triazole-5(4H)-thione,
 C31H36F2N6S
;
_journal_issue 3
_journal_name_full 'Zeitschrift f\"ur Kristallographie - New Crystal Structures'
_journal_page_first 927
_journal_page_last 929
_journal_paper_doi 10.1515/ncrs-2016-0009
_journal_volume 231
_journal_year 2016
_chemical_formula_sum 'C31 H36 F2 N6 S'
_chemical_formula_weight 562.72
_space_group_crystal_system monoclinic
_space_group_IT_number 14
_space_group_name_Hall '-P 2ybc'
_space_group_name_H-M_alt 'P 1 21/c 1'
_atom_sites_solution_hydrogens geom
_cell_angle_alpha 90
_cell_angle_beta 95.888(2)
_cell_angle_gamma 90
_cell_formula_units_Z 4
_cell_length_a 14.7561(8)
_cell_length_b 24.6766(13)
_cell_length_c 7.7811(4)
_cell_measurement_reflns_used 9934
_cell_measurement_temperature 100(2)
_cell_measurement_theta_max 30.89
_cell_measurement_theta_min 2.16
_cell_volume 2818.4(3)
_computing_cell_refinement 'Bruker SAINT'
_computing_data_collection 'Bruker APEX2'
_computing_data_reduction 'Bruker SAINT'
_computing_molecular_graphics 'Bruker SHELXTL'
_computing_publication_material 'Bruker SHELXTL'
_computing_structure_refinement 'SHELXL-2014 (Sheldrick 2014)'
_computing_structure_solution 'SHELXS-97 (Sheldrick 2008)'
_diffrn_ambient_temperature 100(2)
_diffrn_measured_fraction_theta_full 0.999
_diffrn_measured_fraction_theta_max 0.999
_diffrn_measurement_device_type 'Bruker APEX-II D8 venture'
_diffrn_measurement_method '\f and \w scans'
_diffrn_radiation_type MoK\a
_diffrn_radiation_wavelength 0.71073
_diffrn_reflns_av_unetI/netI 0.0649
_diffrn_reflns_Laue_measured_fraction_full 0.999
_diffrn_reflns_Laue_measured_fraction_max 0.999
_diffrn_reflns_limit_h_max 19
_diffrn_reflns_limit_h_min -19
_diffrn_reflns_limit_k_max 32
_diffrn_reflns_limit_k_min -32
_diffrn_reflns_limit_l_max 10
_diffrn_reflns_limit_l_min -10
_diffrn_reflns_number 6468
_diffrn_reflns_point_group_measured_fraction_full 0.999
_diffrn_reflns_point_group_measured_fraction_max 0.999
_diffrn_reflns_theta_full 25.242
_diffrn_reflns_theta_max 27.498
_diffrn_reflns_theta_min 2.758
_exptl_absorpt_coefficient_mu 0.161
_exptl_absorpt_correction_T_max 0.901
_exptl_absorpt_correction_T_min 0.776
_exptl_absorpt_correction_type multi-scan
_exptl_absorpt_process_details SADABS_Bruker_2014
_exptl_crystal_colour yellow
_exptl_crystal_density_diffrn 1.326
_exptl_crystal_description needle
_exptl_crystal_F_000 1192
_exptl_crystal_size_max 0.485
_exptl_crystal_size_mid 0.210
_exptl_crystal_size_min 0.157
_refine_diff_density_max 0.558
_refine_diff_density_min -0.532
_refine_diff_density_rms 0.077
_refine_ls_extinction_coef .
_refine_ls_extinction_method none
_refine_ls_goodness_of_fit_ref 1.088
_refine_ls_hydrogen_treatment constr
_refine_ls_matrix_type full
_refine_ls_number_parameters 365
_refine_ls_number_reflns 6468
_refine_ls_number_restraints 0
_refine_ls_restrained_S_all 1.088
_refine_ls_R_factor_all 0.0921
_refine_ls_R_factor_gt 0.0624
_refine_ls_shift/su_max 0.004
_refine_ls_shift/su_mean 0.000
_refine_ls_structure_factor_coef Fsqd
_refine_ls_weighting_details 'w=1/[\s^2^(Fo^2^)+(0.0516P)^2^+1.7700P] where P=(Fo^2^+2Fc^2^)/3'
_refine_ls_weighting_scheme calc
_refine_ls_wR_factor_gt 0.1332
_refine_ls_wR_factor_ref 0.1445
_reflns_Friedel_coverage 0.000
_reflns_Friedel_fraction_full .
_reflns_Friedel_fraction_max .
_reflns_number_gt 4817
_reflns_number_total 6468
_reflns_threshold_expression 'I > 2\s(I)'
_cod_data_source_file suppl_ncrs-2016-0009_suppl.cif
_cod_data_source_block t
_cod_original_sg_symbol_H-M 'P 21/c'
_cod_database_code 8107051
_shelx_space_group_comment
;
The symmetry employed for this shelxl refinement is uniquely defined
by the following loop, which should always be used as a source of
symmetry information in preference to the above space-group names.
They are only intended as comments.
;
_shelx_estimated_absorpt_t_min 0.926
_shelx_estimated_absorpt_t_max 0.975

loop_
_space_group_symop_operation_xyz
'x, y, z'
'-x, y+1/2, -z+1/2'
'-x, -y, -z'
'x, -y-1/2, z-1/2'

loop_
_atom_site_label
_atom_site_type_symbol
_atom_site_fract_x
_atom_site_fract_y
_atom_site_fract_z
_atom_site_U_iso_or_equiv
_atom_site_adp_type
_atom_site_occupancy
_atom_site_site_symmetry_order
_atom_site_calc_flag
_atom_site_refinement_flags_posn
_atom_site_refinement_flags_adp
_atom_site_refinement_flags_occupancy
_atom_site_disorder_assembly
_atom_site_disorder_group
S1 S 0.97668(5) 0.46948(2) 0.23439(8) 0.02047(16) Uani 1 1 d . . . . .
F1 F 0.74649(10) 0.30124(6) 0.5218(2) 0.0266(4) Uani 1 1 d . . . . .
F2 F 1.04001(10) 0.30416(6) 0.3347(2) 0.0273(4) Uani 1 1 d . . . . .
N1 N 0.84177(14) 0.45159(8) 0.4548(2) 0.0147(4) Uani 1 1 d . . . . .
N2 N 0.79924(14) 0.53516(8) 0.5099(2) 0.0155(4) Uani 1 1 d . . . . .
N3 N 0.86593(14) 0.53501(8) 0.3977(3) 0.0156(4) Uani 1 1 d . . . . .
N4 N 0.86437(14) 0.61665(8) 0.2129(3) 0.0160(4) Uani 1 1 d . . . . .
N5 N 0.73701(15) 0.64156(8) -0.0791(3) 0.0185(5) Uani 1 1 d . . . . .
N6 N 0.83721(14) 0.39557(8) 0.4738(3) 0.0164(4) Uani 1 1 d . . . . .
C1 C 0.71672(16) 0.46542(9) 0.6608(3) 0.0147(5) Uani 1 1 d . . . . .
C2 C 0.66778(17) 0.51537(9) 0.7275(3) 0.0168(5) Uani 1 1 d . . . . .
H2A H 0.7131 0.5400 0.7892 0.020 Uiso 1 1 calc R U . . .
H2B H 0.6362 0.5354 0.6286 0.020 Uiso 1 1 calc R U . . .
C3 C 0.59822(18) 0.49750(10) 0.8503(3) 0.0191(5) Uani 1 1 d . . . . .
H3A H 0.5672 0.5302 0.8927 0.023 Uiso 1 1 calc R U . . .
C4 C 0.64749(18) 0.46709(10) 1.0051(3) 0.0205(5) Uani 1 1 d . . . . .
H4A H 0.6931 0.4911 1.0684 0.025 Uiso 1 1 calc R U . . .
H4B H 0.6031 0.4559 1.0853 0.025 Uiso 1 1 calc R U . . .
C5 C 0.69487(18) 0.41699(10) 0.9387(3) 0.0189(5) Uani 1 1 d . . . . .
H5A H 0.7264 0.3968 1.0391 0.023 Uiso 1 1 calc R U . . .
C6 C 0.76539(17) 0.43475(9) 0.8181(3) 0.0165(5) Uani 1 1 d . . . . .
H6A H 0.7973 0.4026 0.7779 0.020 Uiso 1 1 calc R U . . .
H6B H 0.8112 0.4587 0.8813 0.020 Uiso 1 1 calc R U . . .
C7 C 0.52722(17) 0.46040(10) 0.7538(3) 0.0211(5) Uani 1 1 d . . . . .
H7A H 0.4945 0.4802 0.6555 0.025 Uiso 1 1 calc R U . . .
H7B H 0.4821 0.4489 0.8323 0.025 Uiso 1 1 calc R U . . .
C8 C 0.57500(17) 0.41062(10) 0.6874(3) 0.0180(5) Uani 1 1 d . . . . .
H8A H 0.5286 0.3863 0.6245 0.022 Uiso 1 1 calc R U . . .
C9 C 0.62426(18) 0.37990(10) 0.8408(3) 0.0200(5) Uani 1 1 d . . . . .
H9A H 0.5796 0.3677 0.9192 0.024 Uiso 1 1 calc R U . . .
H9B H 0.6548 0.3475 0.7988 0.024 Uiso 1 1 calc R U . . .
C10 C 0.64429(17) 0.42812(9) 0.5644(3) 0.0166(5) Uani 1 1 d . . . . .
H10A H 0.6127 0.4477 0.4644 0.020 Uiso 1 1 calc R U . . .
H10B H 0.6742 0.3957 0.5205 0.020 Uiso 1 1 calc R U . . .
C11 C 0.78471(16) 0.48445(9) 0.5424(3) 0.0141(5) Uani 1 1 d . . . . .
C12 C 0.89530(17) 0.48463(9) 0.3621(3) 0.0160(5) Uani 1 1 d . . . . .
C13 C 0.90839(17) 0.58716(9) 0.3568(3) 0.0172(5) Uani 1 1 d . . . . .
H13A H 0.9106 0.6106 0.4603 0.021 Uiso 1 1 calc R U . . .
H13B H 0.9721 0.5800 0.3340 0.021 Uiso 1 1 calc R U . . .
C14 C 0.86854(18) 0.58909(10) 0.0466(3) 0.0187(5) Uani 1 1 d . . . . .
H14A H 0.8324 0.5552 0.0441 0.022 Uiso 1 1 calc R U . . .
H14B H 0.9325 0.5794 0.0323 0.022 Uiso 1 1 calc R U . . .
C15 C 0.83131(17) 0.62573(10) -0.0992(3) 0.0201(5) Uani 1 1 d . . . . .
H15A H 0.8698 0.6586 -0.1006 0.024 Uiso 1 1 calc R U . . .
H15B H 0.8333 0.6067 -0.2108 0.024 Uiso 1 1 calc R U . . .
C16 C 0.73477(19) 0.66966(10) 0.0861(3) 0.0207(5) Uani 1 1 d . . . . .
H16A H 0.6715 0.6806 0.1007 0.025 Uiso 1 1 calc R U . . .
H16B H 0.7725 0.7028 0.0872 0.025 Uiso 1 1 calc R U . . .
C17 C 0.77057(18) 0.63294(10) 0.2335(3) 0.0189(5) Uani 1 1 d . . . . .
H17A H 0.7688 0.6522 0.3447 0.023 Uiso 1 1 calc R U . . .
H17B H 0.7315 0.6004 0.2350 0.023 Uiso 1 1 calc R U . . .
C18 C 0.70184(19) 0.67613(11) -0.2241(3) 0.0270(6) Uani 1 1 d . . . . .
H18A H 0.7074 0.6566 -0.3337 0.032 Uiso 1 1 calc R U . . .
H18B H 0.7396 0.7093 -0.2241 0.032 Uiso 1 1 calc R U . . .
C19 C 0.60367(19) 0.69217(10) -0.2166(3) 0.0212(6) Uani 1 1 d . . . . .
C20 C 0.5806(2) 0.74361(10) -0.1626(3) 0.0264(6) Uani 1 1 d . . . . .
H20A H 0.6273 0.7693 -0.1311 0.032 Uiso 1 1 calc R U . . .
C21 C 0.4907(2) 0.75797(11) -0.1542(3) 0.0298(7) Uani 1 1 d . . . . .
H21A H 0.4761 0.7933 -0.1174 0.036 Uiso 1 1 calc R U . . .
C22 C 0.4222(2) 0.72115(11) -0.1990(3) 0.0272(6) Uani 1 1 d . . . . .
H22A H 0.3603 0.7313 -0.1953 0.033 Uiso 1 1 calc R U . . .
C23 C 0.4439(2) 0.66922(11) -0.2498(3) 0.0253(6) Uani 1 1 d . . . . .
H23A H 0.3970 0.6435 -0.2786 0.030 Uiso 1 1 calc R U . . .
C24 C 0.53408(19) 0.65506(10) -0.2583(3) 0.0235(6) Uani 1 1 d . . . . .
H24A H 0.5486 0.6195 -0.2933 0.028 Uiso 1 1 calc R U . . .
C25 C 0.89500(17) 0.36578(9) 0.4068(3) 0.0171(5) Uani 1 1 d . . . . .
H25A H 0.9396 0.3820 0.3436 0.021 Uiso 1 1 calc R U . . .
C26 C 0.89317(16) 0.30654(9) 0.4265(3) 0.0155(5) Uani 1 1 d . . . . .
C27 C 0.82227(17) 0.27572(10) 0.4794(3) 0.0178(5) Uani 1 1 d . . . . .
C28 C 0.82366(18) 0.21974(10) 0.4874(3) 0.0227(6) Uani 1 1 d . . . . .
H28A H 0.7731 0.2002 0.5223 0.027 Uiso 1 1 calc R U . . .
C29 C 0.90022(18) 0.19275(10) 0.4437(3) 0.0214(6) Uani 1 1 d . . . . .
H29A H 0.9025 0.1543 0.4505 0.026 Uiso 1 1 calc R U . . .
C30 C 0.97328(18) 0.22065(10) 0.3903(3) 0.0205(6) Uani 1 1 d . . . . .
H30A H 1.0255 0.2021 0.3587 0.025 Uiso 1 1 calc R U . . .
C31 C 0.96806(17) 0.27621(10) 0.3845(3) 0.0180(5) Uani 1 1 d . . . . .

loop_
_atom_site_aniso_label
_atom_site_aniso_U_11
_atom_site_aniso_U_22
_atom_site_aniso_U_33
_atom_site_aniso_U_23
_atom_site_aniso_U_13
_atom_site_aniso_U_12
S1 0.0224(3) 0.0199(3) 0.0210(3) 0.0018(2) 0.0109(3) 0.0045(3)
F1 0.0170(8) 0.0206(7) 0.0435(10) -0.0010(7) 0.0088(7) 0.0009(6)
F2 0.0244(9) 0.0202(8) 0.0399(9) 0.0018(7) 0.0168(7) 0.0035(6)
N1 0.0173(11) 0.0130(9) 0.0144(10) -0.0001(8) 0.0048(8) 0.0040(8)
N2 0.0184(11) 0.0157(10) 0.0131(10) 0.0002(8) 0.0047(8) 0.0028(8)
N3 0.0184(11) 0.0136(9) 0.0159(10) 0.0006(8) 0.0065(8) 0.0021(8)
N4 0.0197(11) 0.0146(10) 0.0140(10) -0.0003(8) 0.0028(8) -0.0008(8)
N5 0.0212(12) 0.0195(10) 0.0150(10) 0.0029(8) 0.0025(9) 0.0033(9)
N6 0.0201(11) 0.0126(9) 0.0169(10) 0.0006(8) 0.0033(8) 0.0030(8)
C1 0.0176(13) 0.0135(11) 0.0138(11) 0.0011(9) 0.0045(9) 0.0045(9)
C2 0.0215(13) 0.0138(11) 0.0160(12) -0.0007(9) 0.0065(10) 0.0056(10)
C3 0.0228(14) 0.0162(11) 0.0197(13) 0.0008(10) 0.0099(11) 0.0055(10)
C4 0.0257(14) 0.0219(13) 0.0149(12) -0.0009(10) 0.0071(10) 0.0002(11)
C5 0.0241(14) 0.0194(12) 0.0137(12) 0.0047(10) 0.0039(10) 0.0045(10)
C6 0.0185(13) 0.0160(11) 0.0151(12) 0.0005(9) 0.0015(10) 0.0063(10)
C7 0.0195(13) 0.0251(13) 0.0197(13) 0.0055(10) 0.0063(10) 0.0060(11)
C8 0.0163(13) 0.0172(12) 0.0207(13) -0.0007(10) 0.0033(10) -0.0005(10)
C9 0.0257(14) 0.0164(12) 0.0192(13) 0.0021(10) 0.0078(10) 0.0030(10)
C10 0.0213(13) 0.0155(11) 0.0132(11) 0.0000(9) 0.0020(10) 0.0054(10)
C11 0.0154(12) 0.0138(11) 0.0132(11) -0.0008(9) 0.0015(9) 0.0046(9)
C12 0.0176(13) 0.0162(11) 0.0143(11) 0.0012(9) 0.0027(10) 0.0018(10)
C13 0.0201(13) 0.0156(11) 0.0154(12) -0.0008(9) 0.0005(10) -0.0008(10)
C14 0.0210(14) 0.0171(12) 0.0188(12) -0.0021(10) 0.0054(10) -0.0003(10)
C15 0.0212(14) 0.0228(13) 0.0169(12) -0.0010(10) 0.0049(10) -0.0021(10)
C16 0.0264(15) 0.0172(12) 0.0187(13) 0.0000(10) 0.0031(11) 0.0048(10)
C17 0.0237(14) 0.0203(12) 0.0132(12) 0.0006(9) 0.0040(10) 0.0053(10)
C18 0.0311(16) 0.0312(15) 0.0189(13) 0.0081(11) 0.0042(12) 0.0047(12)
C19 0.0288(15) 0.0216(13) 0.0127(12) 0.0043(10) 0.0002(10) 0.0040(11)
C20 0.0363(17) 0.0176(13) 0.0243(14) 0.0033(11) -0.0019(12) -0.0016(12)
C21 0.0488(19) 0.0178(13) 0.0220(14) -0.0039(11) 0.0003(13) 0.0084(13)
C22 0.0326(17) 0.0292(15) 0.0198(13) 0.0032(11) 0.0029(12) 0.0090(12)
C23 0.0302(16) 0.0248(13) 0.0200(13) -0.0010(11) -0.0019(11) -0.0012(12)
C24 0.0374(17) 0.0184(12) 0.0144(12) -0.0011(10) 0.0013(11) 0.0045(12)
C25 0.0179(13) 0.0163(12) 0.0177(12) -0.0019(9) 0.0041(10) -0.0002(10)
C26 0.0174(13) 0.0156(11) 0.0133(11) -0.0022(9) 0.0004(10) 0.0030(9)
C27 0.0154(13) 0.0201(12) 0.0175(12) -0.0022(10) 0.0004(10) 0.0026(10)
C28 0.0217(14) 0.0181(12) 0.0271(14) -0.0013(11) -0.0027(11) -0.0047(11)
C29 0.0276(15) 0.0124(11) 0.0226(13) -0.0019(10) -0.0052(11) 0.0003(10)
C30 0.0233(14) 0.0189(12) 0.0187(13) -0.0026(10) -0.0008(10) 0.0087(11)
C31 0.0177(13) 0.0189(12) 0.0178(12) -0.0001(10) 0.0042(10) 0.0008(10)

loop_
_atom_type_symbol
_atom_type_description
_atom_type_scat_dispersion_real
_atom_type_scat_dispersion_imag
_atom_type_scat_source
C C 0.0033 0.0016 'International Tables Vol C Tables 4.2.6.8 and 6.1.1.4'
H H 0.0000 0.0000 'International Tables Vol C Tables 4.2.6.8 and 6.1.1.4'
N N 0.0061 0.0033 'International Tables Vol C Tables 4.2.6.8 and 6.1.1.4'
F F 0.0171 0.0103 'International Tables Vol C Tables 4.2.6.8 and 6.1.1.4'
S S 0.1246 0.1234 'International Tables Vol C Tables 4.2.6.8 and 6.1.1.4'

loop_
_geom_angle_atom_site_label_1
_geom_angle_atom_site_label_2
_geom_angle_atom_site_label_3
_geom_angle
_geom_angle_site_symmetry_1
_geom_angle_site_symmetry_3
C12 N1 N6 132.40(19) . .
C12 N1 C11 108.46(19) . .
N6 N1 C11 119.13(19) . .
C11 N2 N3 105.25(18) . .
C12 N3 N2 113.29(18) . .
C12 N3 C13 127.1(2) . .
N2 N3 C13 118.57(18) . .
C13 N4 C17 114.25(19) . .
C13 N4 C14 113.36(19) . .
C17 N4 C14 110.42(19) . .
C16 N5 C18 111.2(2) . .
C16 N5 C15 109.1(2) . .
C18 N5 C15 109.7(2) . .
C25 N6 N1 119.1(2) . .
C11 C1 C10 111.09(19) . .
C11 C1 C2 108.71(18) . .
C10 C1 C2 108.34(19) . .
C11 C1 C6 110.58(19) . .
C10 C1 C6 109.49(19) . .
C2 C1 C6 108.57(18) . .
C3 C2 C1 110.18(19) . .
C3 C2 H2A 109.6 . .
C1 C2 H2A 109.6 . .
C3 C2 H2B 109.6 . .
C1 C2 H2B 109.6 . .
H2A C2 H2B 108.1 . .
C7 C3 C2 109.5(2) . .
C7 C3 C4 109.7(2) . .
C2 C3 C4 109.6(2) . .
C7 C3 H3A 109.3 . .
C2 C3 H3A 109.3 . .
C4 C3 H3A 109.3 . .
C5 C4 C3 108.94(19) . .
C5 C4 H4A 109.9 . .
C3 C4 H4A 109.9 . .
C5 C4 H4B 109.9 . .
C3 C4 H4B 109.9 . .
H4A C4 H4B 108.3 . .
C9 C5 C6 109.67(19) . .
C9 C5 C4 109.8(2) . .
C6 C5 C4 109.66(19) . .
C9 C5 H5A 109.2 . .
C6 C5 H5A 109.2 . .
C4 C5 H5A 109.2 . .
C5 C6 C1 109.48(19) . .
C5 C6 H6A 109.8 . .
C1 C6 H6A 109.8 . .
C5 C6 H6B 109.8 . .
C1 C6 H6B 109.8 . .
H6A C6 H6B 108.2 . .
C3 C7 C8 109.3(2) . .
C3 C7 H7A 109.8 . .
C8 C7 H7A 109.8 . .
C3 C7 H7B 109.8 . .
C8 C7 H7B 109.8 . .
H7A C7 H7B 108.3 . .
C7 C8 C9 109.4(2) . .
C7 C8 C10 110.15(19) . .
C9 C8 C10 109.4(2) . .
C7 C8 H8A 109.3 . .
C9 C8 H8A 109.3 . .
C10 C8 H8A 109.3 . .
C5 C9 C8 109.6(2) . .
C5 C9 H9A 109.7 . .
C8 C9 H9A 109.7 . .
C5 C9 H9B 109.7 . .
C8 C9 H9B 109.7 . .
H9A C9 H9B 108.2 . .
C8 C10 C1 109.70(19) . .
C8 C10 H10A 109.7 . .
C1 C10 H10A 109.7 . .
C8 C10 H10B 109.7 . .
C1 C10 H10B 109.7 . .
H10A C10 H10B 108.2 . .
N2 C11 N1 110.2(2) . .
N2 C11 C1 123.6(2) . .
N1 C11 C1 126.2(2) . .
N3 C12 N1 102.81(19) . .
N3 C12 S1 126.09(18) . .
N1 C12 S1 131.10(18) . .
N4 C13 N3 116.2(2) . .
N4 C13 H13A 108.2 . .
N3 C13 H13A 108.2 . .
N4 C13 H13B 108.2 . .
N3 C13 H13B 108.2 . .
H13A C13 H13B 107.4 . .
N4 C14 C15 109.87(19) . .
N4 C14 H14A 109.7 . .
C15 C14 H14A 109.7 . .
N4 C14 H14B 109.7 . .
C15 C14 H14B 109.7 . .
H14A C14 H14B 108.2 . .
N5 C15 C14 110.8(2) . .
N5 C15 H15A 109.5 . .
C14 C15 H15A 109.5 . .
N5 C15 H15B 109.5 . .
C14 C15 H15B 109.5 . .
H15A C15 H15B 108.1 . .
N5 C16 C17 110.13(19) . .
N5 C16 H16A 109.6 . .
C17 C16 H16A 109.6 . .
N5 C16 H16B 109.6 . .
C17 C16 H16B 109.6 . .
H16A C16 H16B 108.1 . .
N4 C17 C16 110.0(2) . .
N4 C17 H17A 109.7 . .
C16 C17 H17A 109.7 . .
N4 C17 H17B 109.7 . .
C16 C17 H17B 109.7 . .
H17A C17 H17B 108.2 . .
N5 C18 C19 112.8(2) . .
N5 C18 H18A 109.0 . .
C19 C18 H18A 109.0 . .
N5 C18 H18B 109.0 . .
C19 C18 H18B 109.0 . .
H18A C18 H18B 107.8 . .
C24 C19 C20 118.3(3) . .
C24 C19 C18 120.5(2) . .
C20 C19 C18 121.2(3) . .
C21 C20 C19 121.0(3) . .
C21 C20 H20A 119.5 . .
C19 C20 H20A 119.5 . .
C22 C21 C20 120.1(2) . .
C22 C21 H21A 119.9 . .
C20 C21 H21A 119.9 . .
C21 C22 C23 119.8(3) . .
C21 C22 H22A 120.1 . .
C23 C22 H22A 120.1 . .
C24 C23 C22 119.9(3) . .
C24 C23 H23A 120.1 . .
C22 C23 H23A 120.1 . .
C23 C24 C19 120.9(2) . .
C23 C24 H24A 119.6 . .
C19 C24 H24A 119.6 . .
N6 C25 C26 120.6(2) . .
N6 C25 H25A 119.7 . .
C26 C25 H25A 119.7 . .
C27 C26 C31 114.4(2) . .
C27 C26 C25 126.7(2) . .
C31 C26 C25 118.9(2) . .
F1 C27 C28 117.5(2) . .
F1 C27 C26 118.9(2) . .
C28 C27 C26 123.5(2) . .
C27 C28 C29 118.6(2) . .
C27 C28 H28A 120.7 . .
C29 C28 H28A 120.7 . .
C30 C29 C28 121.1(2) . .
C30 C29 H29A 119.4 . .
C28 C29 H29A 119.4 . .
C31 C30 C29 117.8(2) . .
C31 C30 H30A 121.1 . .
C29 C30 H30A 121.1 . .
F2 C31 C30 118.3(2) . .
F2 C31 C26 117.0(2) . .
C30 C31 C26 124.6(2) . .

loop_
_geom_bond_atom_site_label_1
_geom_bond_atom_site_label_2
_geom_bond_distance
_geom_bond_site_symmetry_2
S1 C12 1.677(2) .
F1 C27 1.353(3) .
F2 C31 1.355(3) .
N1 C12 1.388(3) .
N1 N6 1.393(3) .
N1 C11 1.396(3) .
N2 C11 1.299(3) .
N2 N3 1.381(3) .
N3 C12 1.355(3) .
N3 C13 1.480(3) .
N4 C13 1.434(3) .
N4 C17 1.466(3) .
N4 C14 1.468(3) .
N5 C16 1.464(3) .
N5 C18 1.467(3) .
N5 C15 1.469(3) .
N6 C25 1.277(3) .
C1 C11 1.505(3) .
C1 C10 1.545(3) .
C1 C2 1.545(3) .
C1 C6 1.552(3) .
C2 C3 1.537(3) .
C2 H2A 0.9900 .
C2 H2B 0.9900 .
C3 C7 1.529(4) .
C3 C4 1.537(3) .
C3 H3A 1.0000 .
C4 C5 1.536(3) .
C4 H4A 0.9900 .
C4 H4B 0.9900 .
C5 C9 1.530(4) .
C5 C6 1.535(3) .
C5 H5A 1.0000 .
C6 H6A 0.9900 .
C6 H6B 0.9900 .
C7 C8 1.532(3) .
C7 H7A 0.9900 .
C7 H7B 0.9900 .
C8 C9 1.533(3) .
C8 C10 1.533(3) .
C8 H8A 1.0000 .
C9 H9A 0.9900 .
C9 H9B 0.9900 .
C10 H10A 0.9900 .
C10 H10B 0.9900 .
C13 H13A 0.9900 .
C13 H13B 0.9900 .
C14 C15 1.510(3) .
C14 H14A 0.9900 .
C14 H14B 0.9900 .
C15 H15A 0.9900 .
C15 H15B 0.9900 .
C16 C17 1.513(3) .
C16 H16A 0.9900 .
C16 H16B 0.9900 .
C17 H17A 0.9900 .
C17 H17B 0.9900 .
C18 C19 1.509(4) .
C18 H18A 0.9900 .
C18 H18B 0.9900 .
C19 C24 1.389(4) .
C19 C20 1.390(4) .
C20 C21 1.381(4) .
C20 H20A 0.9500 .
C21 C22 1.377(4) .
C21 H21A 0.9500 .
C22 C23 1.388(4) .
C22 H22A 0.9500 .
C23 C24 1.384(4) .
C23 H23A 0.9500 .
C24 H24A 0.9500 .
C25 C26 1.470(3) .
C25 H25A 0.9500 .
C26 C27 1.389(3) .
C26 C31 1.401(3) .
C27 C28 1.383(3) .
C28 C29 1.384(4) .
C28 H28A 0.9500 .
C29 C30 1.379(4) .
C29 H29A 0.9500 .
C30 C31 1.374(3) .
C30 H30A 0.9500 .

loop_
_geom_torsion_atom_site_label_1
_geom_torsion_atom_site_label_2
_geom_torsion_atom_site_label_3
_geom_torsion_atom_site_label_4
_geom_torsion
_geom_torsion_site_symmetry_1
_geom_torsion_site_symmetry_2
_geom_torsion_site_symmetry_3
_geom_torsion_site_symmetry_4
C11 N2 N3 C12 -1.5(3) . . . .
C11 N2 N3 C13 -170.5(2) . . . .
C12 N1 N6 C25 5.7(4) . . . .
C11 N1 N6 C25 -173.6(2) . . . .
C11 C1 C2 C3 -179.5(2) . . . .
C10 C1 C2 C3 59.6(2) . . . .
C6 C1 C2 C3 -59.2(3) . . . .
C1 C2 C3 C7 -60.3(3) . . . .
C1 C2 C3 C4 60.1(3) . . . .
C7 C3 C4 C5 60.1(3) . . . .
C2 C3 C4 C5 -60.2(3) . . . .
C3 C4 C5 C9 -59.5(3) . . . .
C3 C4 C5 C6 61.0(3) . . . .
C9 C5 C6 C1 59.6(2) . . . .
C4 C5 C6 C1 -61.1(3) . . . .
C11 C1 C6 C5 178.69(19) . . . .
C10 C1 C6 C5 -58.6(2) . . . .
C2 C1 C6 C5 59.5(2) . . . .
C2 C3 C7 C8 59.6(3) . . . .
C4 C3 C7 C8 -60.7(2) . . . .
C3 C7 C8 C9 60.3(3) . . . .
C3 C7 C8 C10 -60.0(3) . . . .
C6 C5 C9 C8 -60.8(3) . . . .
C4 C5 C9 C8 59.8(3) . . . .
C7 C8 C9 C5 -59.9(3) . . . .
C10 C8 C9 C5 60.8(2) . . . .
C7 C8 C10 C1 60.3(3) . . . .
C9 C8 C10 C1 -60.0(2) . . . .
C11 C1 C10 C8 -178.66(19) . . . .
C2 C1 C10 C8 -59.3(2) . . . .
C6 C1 C10 C8 58.9(2) . . . .
N3 N2 C11 N1 0.8(3) . . . .
N3 N2 C11 C1 179.8(2) . . . .
C12 N1 C11 N2 0.1(3) . . . .
N6 N1 C11 N2 179.5(2) . . . .
C12 N1 C11 C1 -178.8(2) . . . .
N6 N1 C11 C1 0.6(3) . . . .
C10 C1 C11 N2 121.0(2) . . . .
C2 C1 C11 N2 1.9(3) . . . .
C6 C1 C11 N2 -117.2(2) . . . .
C10 C1 C11 N1 -60.2(3) . . . .
C2 C1 C11 N1 -179.3(2) . . . .
C6 C1 C11 N1 61.6(3) . . . .
N2 N3 C12 N1 1.5(3) . . . .
C13 N3 C12 N1 169.4(2) . . . .
N2 N3 C12 S1 -178.80(18) . . . .
C13 N3 C12 S1 -10.9(4) . . . .
N6 N1 C12 N3 179.7(2) . . . .
C11 N1 C12 N3 -0.9(2) . . . .
N6 N1 C12 S1 0.0(4) . . . .
C11 N1 C12 S1 179.4(2) . . . .
C17 N4 C13 N3 61.4(3) . . . .
C14 N4 C13 N3 -66.3(3) . . . .
C12 N3 C13 N4 103.6(3) . . . .
N2 N3 C13 N4 -89.0(3) . . . .
C13 N4 C14 C15 -173.0(2) . . . .
C17 N4 C14 C15 57.4(3) . . . .
C16 N5 C15 C14 59.2(3) . . . .
C18 N5 C15 C14 -178.8(2) . . . .
N4 C14 C15 N5 -58.2(3) . . . .
C18 N5 C16 C17 179.5(2) . . . .
C15 N5 C16 C17 -59.4(3) . . . .
C13 N4 C17 C16 172.79(19) . . . .
C14 N4 C17 C16 -58.0(3) . . . .
N5 C16 C17 N4 59.3(3) . . . .
C16 N5 C18 C19 -61.7(3) . . . .
C15 N5 C18 C19 177.6(2) . . . .
N5 C18 C19 C24 -75.0(3) . . . .
N5 C18 C19 C20 102.9(3) . . . .
C24 C19 C20 C21 -1.4(4) . . . .
C18 C19 C20 C21 -179.3(2) . . . .
C19 C20 C21 C22 0.2(4) . . . .
C20 C21 C22 C23 1.2(4) . . . .
C21 C22 C23 C24 -1.3(4) . . . .
C22 C23 C24 C19 0.1(4) . . . .
C20 C19 C24 C23 1.2(4) . . . .
C18 C19 C24 C23 179.2(2) . . . .
N1 N6 C25 C26 179.0(2) . . . .
N6 C25 C26 C27 15.5(4) . . . .
N6 C25 C26 C31 -166.5(2) . . . .
C31 C26 C27 F1 -179.6(2) . . . .
C25 C26 C27 F1 -1.5(4) . . . .
C31 C26 C27 C28 -1.1(4) . . . .
C25 C26 C27 C28 176.9(2) . . . .
F1 C27 C28 C29 179.6(2) . . . .
C26 C27 C28 C29 1.2(4) . . . .
C27 C28 C29 C30 -1.0(4) . . . .
C28 C29 C30 C31 0.9(4) . . . .
C29 C30 C31 F2 179.0(2) . . . .
C29 C30 C31 C26 -0.9(4) . . . .
C27 C26 C31 F2 -178.9(2) . . . .
C25 C26 C31 F2 2.8(3) . . . .
C27 C26 C31 C30 1.0(4) . . . .
C25 C26 C31 C30 -177.2(2) . . . .
